data_1548738
loop_
_publ_author_name
'Chizhik, Stanislav'
'Sidelnikov, Anatoly'
'Zakharov, Boris'
'Naumov, Pan\<ce'
'Boldyreva, Elena'

_publ_section_title
;
 Quantification of photoinduced bending of dynamic molecular crystals:
 from macroscopic strain to kinetic constants and activation energies.
;
_journal_issue 8
_journal_name_full 'Chemical science'
_journal_page_first 2319
_journal_page_last 2335
_journal_paper_doi 10.1039/c7sc04863g
_journal_volume 9
_journal_year 2018
_chemical_formula_sum 'Cl Co H15 N7 O5'
_chemical_formula_weight 287.57
_chemical_name_common nitro-nitrito-pentaammine-Co(III)-chloride-nitrate
_space_group_crystal_system orthorhombic
_space_group_IT_number 62
_space_group_name_Hall '-P 2ac 2n'
_space_group_name_H-M_alt 'P n m a'
_symmetry_space_group_name_Hall '-P 2ac 2n'
_symmetry_space_group_name_H-M 'P n m a'
_atom_sites_solution_hydrogens geom
_audit_creation_method SHELXL-2016/6
_audit_update_record
;
2017-03-07 deposited with the CCDC.
2018-01-19 downloaded from the CCDC.
;
_cell_angle_alpha 90
_cell_angle_beta 90
_cell_angle_gamma 90
_cell_formula_units_Z 4
_cell_length_a 14.6048(15)
_cell_length_b 7.4486(4)
_cell_length_c 9.5237(5)
_cell_measurement_reflns_used 526
_cell_measurement_temperature 295(2)
_cell_measurement_theta_max 16.1950
_cell_measurement_theta_min 2.0080
_cell_volume 1036.04(13)
_computing_structure_refinement 'SHELXL-2016/6 (Sheldrick, 2016)'
_diffrn_ambient_temperature 295(2)
_diffrn_measured_fraction_theta_full 0.932
_diffrn_measured_fraction_theta_max 0.917
_diffrn_measurement_device_type '1-circle goniometer'
_diffrn_measurement_method \w-scan
_diffrn_radiation_wavelength 0.4109
_diffrn_reflns_av_R_equivalents 0.0430
_diffrn_reflns_av_unetI/netI 0.0445
_diffrn_reflns_Laue_measured_fraction_full 0.932
_diffrn_reflns_Laue_measured_fraction_max 0.917
_diffrn_reflns_limit_h_max 17
_diffrn_reflns_limit_h_min -13
_diffrn_reflns_limit_k_max 9
_diffrn_reflns_limit_k_min -9
_diffrn_reflns_limit_l_max 11
_diffrn_reflns_limit_l_min -11
_diffrn_reflns_number 3398
_diffrn_reflns_point_group_measured_fraction_full 0.932
_diffrn_reflns_point_group_measured_fraction_max 0.917
_diffrn_reflns_theta_full 14.273
_diffrn_reflns_theta_max 14.875
_diffrn_reflns_theta_min 2.007
_diffrn_source synchrotron
_exptl_absorpt_coefficient_mu 0.427
_exptl_absorpt_correction_T_max 1.00000
_exptl_absorpt_correction_T_min 0.68176
_exptl_absorpt_correction_type multi-scan
_exptl_absorpt_process_details
;
CrysAlisPro 1.171.38.43 (Rigaku Oxford Diffraction, 2015)
Empirical absorption correction using spherical harmonics,
 implemented in SCALE3 ABSPACK scaling algorithm.
;
_exptl_crystal_colour orange
_exptl_crystal_density_diffrn 1.844
_exptl_crystal_description prism
_exptl_crystal_F_000 592
_exptl_crystal_size_max 0.25
_exptl_crystal_size_mid 0.05
_exptl_crystal_size_min 0.01
_refine_diff_density_max 0.517
_refine_diff_density_min -0.514
_refine_diff_density_rms 0.090
_refine_ls_extinction_method none
_refine_ls_goodness_of_fit_ref 1.187
_refine_ls_hydrogen_treatment constr
_refine_ls_matrix_type full
_refine_ls_number_parameters 95
_refine_ls_number_reflns 1050
_refine_ls_number_restraints 90
_refine_ls_restrained_S_all 1.153
_refine_ls_R_factor_all 0.0573
_refine_ls_R_factor_gt 0.0424
_refine_ls_shift/su_max 0.000
_refine_ls_shift/su_mean 0.000
_refine_ls_structure_factor_coef Fsqd
_refine_ls_weighting_details 'w=1/[\s^2^(Fo^2^)+(0.0384P)^2^+1.2212P] where P=(Fo^2^+2Fc^2^)/3'
_refine_ls_weighting_scheme calc
_refine_ls_wR_factor_gt 0.0977
_refine_ls_wR_factor_ref 0.1197
_reflns_Friedel_coverage 0.000
_reflns_number_gt 820
_reflns_number_total 1050
_reflns_threshold_expression 'I > 2\s(I)'
_cod_data_source_file c7sc04863g2.cif
_cod_data_source_block ClNO3_1
_cod_depositor_comments 'Adding full bibliography for 1548738--1548749.cif.'
_cod_original_cell_volume 1036.05(13)
_cod_database_code 1548738
_shelx_shelxl_version_number 2016/6
_shelx_space_group_comment
;
The symmetry employed for this shelxl refinement is uniquely defined
by the following loop, which should always be used as a source of
symmetry information in preference to the above space-group names.
They are only intended as comments.
;

loop_
_space_group_symop_operation_xyz
'x, y, z'
'-x+1/2, -y, z+1/2'
'x+1/2, -y+1/2, -z+1/2'
'-x, y+1/2, -z'
'-x, -y, -z'
'x-1/2, y, -z-1/2'
'-x-1/2, y-1/2, z-1/2'
'x, -y-1/2, z'

loop_
_atom_site_label
_atom_site_type_symbol
_atom_site_fract_x
_atom_site_fract_y
_atom_site_fract_z
_atom_site_U_iso_or_equiv
_atom_site_adp_type
_atom_site_occupancy
_atom_site_site_symmetry_order
_atom_site_calc_flag
_atom_site_refinement_flags_posn
_atom_site_refinement_flags_adp
_atom_site_refinement_flags_occupancy
_atom_site_disorder_assembly
_atom_site_disorder_group
Cl1 Cl 0.35076(11) 0.250000 0.51355(14) 0.0424(4) Uani 1 2 d S T P . .
Co1 Co 0.13431(5) 0.250000 0.79101(7) 0.0329(3) Uani 1 2 d S T P . .
N1 N 0.1235(3) 0.250000 0.5867(5) 0.0386(11) Uani 1 2 d S T P A .
H1A H 0.064555 0.250000 0.562828 0.046 Uiso 0.5 2 calc R U P . .
H1B H 0.150452 0.347559 0.552103 0.046 Uiso 0.25 1 calc R U P . .
H1C H 0.150452 0.152441 0.552102 0.046 Uiso 0.25 1 calc R U P . .
H1D H 0.179084 0.250000 0.548527 0.046 Uiso 0.5 2 calc R U P . .
H1E H 0.093187 0.152441 0.559253 0.046 Uiso 0.25 1 calc R U P . .
H1F H 0.093187 0.347559 0.559253 0.046 Uiso 0.25 1 calc R U P . .
N2 N 0.0400(3) 0.0651(4) 0.8117(4) 0.0437(8) Uani 1 1 d . . . . .
H2A H 0.014806 0.042732 0.728420 0.052 Uiso 0.5 1 calc R U P . .
H2B H 0.065281 -0.034908 0.845079 0.052 Uiso 0.5 1 calc R U P . .
H2C H -0.002863 0.103395 0.870908 0.052 Uiso 0.5 1 calc R U P . .
H2D H 0.036677 0.031414 0.901185 0.052 Uiso 0.5 1 calc R U P . .
H2E H -0.013798 0.109054 0.784526 0.052 Uiso 0.5 1 calc R U P . .
H2F H 0.054346 -0.029249 0.758697 0.052 Uiso 0.5 1 calc R U P . .
N3 N 0.2273(3) 0.0616(4) 0.7759(3) 0.0428(8) Uani 1 1 d . . . . .
H3A H 0.231340 0.025375 0.687041 0.051 Uiso 0.5 1 calc R U P . .
H3B H 0.281185 0.104638 0.803670 0.051 Uiso 0.5 1 calc R U P . .
H3C H 0.211640 -0.030793 0.830029 0.051 Uiso 0.5 1 calc R U P . .
H3D H 0.251437 0.040772 0.860119 0.051 Uiso 0.5 1 calc R U P . .
H3E H 0.201592 -0.038491 0.743490 0.051 Uiso 0.5 1 calc R U P . .
H3F H 0.271136 0.096940 0.717130 0.051 Uiso 0.5 1 calc R U P . .
N5 N 0.4050(4) 0.250000 1.0084(5) 0.0433(12) Uani 1 2 d S T P . .
O3 O 0.4087(3) 0.1060(4) 0.9436(3) 0.0618(10) Uani 1 1 d . . . . .
O4 O 0.3959(5) 0.250000 1.1382(5) 0.0816(18) Uani 1 2 d S T P . .
O1A O 0.1654(7) 0.250000 0.9841(12) 0.047(2) Uani 0.623(9) 2 d DS TU P A 1
O2A O 0.1296(5) 0.250000 1.1985(6) 0.0530(19) Uani 0.623(9) 2 d DS TU P A 1
N4A N 0.1039(10) 0.250000 1.0774(14) 0.056(2) Uani 0.623(9) 2 d DS TU P A 1
O1B O 0.2218(9) 0.250000 1.0445(12) 0.055(2) Uani 0.377(9) 2 d DS TU P A 2
O2B O 0.0756(10) 0.250000 1.0678(19) 0.054(3) Uani 0.377(9) 2 d DS TU P A 2
N4B N 0.1447(14) 0.250000 0.996(3) 0.051(3) Uani 0.377(9) 2 d DS TU P A 2

loop_
_atom_site_aniso_label
_atom_site_aniso_U_11
_atom_site_aniso_U_22
_atom_site_aniso_U_33
_atom_site_aniso_U_23
_atom_site_aniso_U_13
_atom_site_aniso_U_12
Cl1 0.0431(10) 0.0392(7) 0.0450(7) 0.000 0.0035(6) 0.000
Co1 0.0313(6) 0.0291(4) 0.0384(4) 0.000 0.0008(3) 0.000
N1 0.038(3) 0.034(2) 0.044(2) 0.000 -0.002(2) 0.000
N2 0.034(2) 0.0391(15) 0.058(2) 0.0010(15) 0.0056(16) -0.0052(15)
N3 0.038(2) 0.0375(15) 0.0532(19) 0.0009(14) 0.0023(15) 0.0043(15)
N5 0.041(4) 0.041(2) 0.048(3) 0.000 -0.008(2) 0.000
O3 0.070(3) 0.0439(15) 0.072(2) -0.0129(15) 0.0017(18) 0.0010(16)
O4 0.128(6) 0.069(3) 0.048(3) 0.000 -0.006(3) 0.000
O1A 0.050(5) 0.049(3) 0.041(3) 0.000 -0.006(3) 0.000
O2A 0.062(5) 0.060(3) 0.037(3) 0.000 -0.003(3) 0.000
N4A 0.060(6) 0.068(4) 0.041(3) 0.000 0.001(4) 0.000
O1B 0.057(5) 0.066(4) 0.042(4) 0.000 -0.005(4) 0.000
O2B 0.056(6) 0.068(4) 0.039(4) 0.000 0.007(4) 0.000
N4B 0.057(6) 0.058(4) 0.038(4) 0.000 0.003(4) 0.000

loop_
_atom_type_symbol
_atom_type_description
_atom_type_scat_dispersion_real
_atom_type_scat_dispersion_imag
_atom_type_scat_source
Cl Cl 0.0549 0.0527 'International Tables Vol C Tables 4.2.6.8 and 6.1.1.4'
Co Co 0.2140 0.3544 'International Tables Vol C Tables 4.2.6.8 and 6.1.1.4'
H H 0.0000 0.0000 'International Tables Vol C Tables 4.2.6.8 and 6.1.1.4'
N N 0.0006 0.0010 'International Tables Vol C Tables 4.2.6.8 and 6.1.1.4'
O O 0.0018 0.0018 'International Tables Vol C Tables 4.2.6.8 and 6.1.1.4'

loop_
_geom_angle_atom_site_label_1
_geom_angle_atom_site_label_2
_geom_angle_atom_site_label_3
_geom_angle
_geom_angle_site_symmetry_1
_geom_angle_site_symmetry_3
O1A Co1 N1 170.8(4) . .
O1A Co1 N2 94.1(3) . .
N1 Co1 N2 92.47(15) . .
O1A Co1 N2 94.1(2) . 8_565
N1 Co1 N2 92.47(15) . 8_565
N2 Co1 N2 89.4(2) . 8_565
N1 Co1 N4B 179.8(6) . .
N2 Co1 N4B 87.4(4) . .
N2 Co1 N4B 87.4(4) 8_565 .
O1A Co1 N3 84.6(2) . .
N1 Co1 N3 89.02(14) . .
N2 Co1 N3 89.49(16) . .
N2 Co1 N3 178.20(14) 8_565 .
N4B Co1 N3 91.1(4) . .
O1A Co1 N3 84.6(2) . 8_565
N1 Co1 N3 89.02(14) . 8_565
N2 Co1 N3 178.20(14) . 8_565
N2 Co1 N3 89.49(16) 8_565 8_565
N3 Co1 N3 91.6(2) . 8_565
O3 N5 O3 119.9(5) 8_565 .
O3 N5 O4 120.0(2) 8_565 .
O3 N5 O4 120.0(2) . .
N4A O1A Co1 120.8(9) . .
O2A N4A O1A 116.6(12) . .
O1B N4B O2B 124(2) . .
O1B N4B Co1 116.8(15) . .
O2B N4B Co1 119.6(16) . .

loop_
_geom_bond_atom_site_label_1
_geom_bond_atom_site_label_2
_geom_bond_distance
_geom_bond_site_symmetry_2
Co1 O1A 1.894(11) .
Co1 N1 1.952(4) .
Co1 N2 1.957(3) .
Co1 N2 1.957(3) 8_565
Co1 N4B 1.96(3) .
Co1 N3 1.958(3) .
Co1 N3 1.958(3) 8_565
N5 O3 1.239(4) 8_565
N5 O3 1.239(4) .
N5 O4 1.243(7) .
O1A N4A 1.264(13) .
O2A N4A 1.214(13) .
O1B N4B 1.217(18) .
O2B N4B 1.220(16) .

loop_
_geom_torsion_atom_site_label_1
_geom_torsion_atom_site_label_2
_geom_torsion_atom_site_label_3
_geom_torsion_atom_site_label_4
_geom_torsion
_geom_torsion_site_symmetry_1
N2 Co1 O1A N4A -44.86(11) .
N2 Co1 O1A N4A 44.86(11) 8_565
N3 Co1 O1A N4A -133.96(11) .
N3 Co1 O1A N4A 133.96(11) 8_565
Co1 O1A N4A O2A 180.000(2) .
